data_7711062
loop_
_publ_author_name
'Kundu, Gargi'
'Dixit, Ruchi'
'Tothadi, Srinu'
'Vanka, Kumar'
'Sen, Sakya Singha'

_publ_section_title
;
 Versatile chemistry of six-membered NHC with boranes: bromination at sp3
 borane, activation of B--H bond of HBpin, and ring expansion of NHC
;
_journal_name_full 'Dalton Transactions'
_journal_paper_doi 10.1039/D2DT01707E
_journal_year 2022
_chemical_formula_moiety 'C36 H53.502 B N2, C36 H55 B N2'
_chemical_formula_sum 'C72 H108.5 B2 N4'
_chemical_formula_weight 1051.75
_space_group_crystal_system triclinic
_space_group_IT_number 2
_space_group_name_Hall '-P 1'
_space_group_name_H-M_alt 'P -1'
_atom_sites_solution_hydrogens geom
_atom_sites_solution_primary direct
_atom_sites_solution_secondary difmap
_audit_creation_date 2022-08-06
_audit_creation_method
;
Olex2 1.5
(compiled 2022.04.07 svn.rca3783a0 for OlexSys, GUI svn.r6498)
;
_audit_update_record
;
2022-08-06 deposited with the CCDC.	2022-08-15 downloaded from the CCDC.
;
_cell_angle_alpha 71.460(3)
_cell_angle_beta 86.897(3)
_cell_angle_gamma 82.860(3)
_cell_formula_units_Z 2
_cell_length_a 9.8912(9)
_cell_length_b 16.5219(14)
_cell_length_c 20.764(2)
_cell_measurement_reflns_used 9692
_cell_measurement_temperature 100(2)
_cell_measurement_theta_max 30.28
_cell_measurement_theta_min 2.32
_cell_volume 3191.8(5)
_computing_cell_refinement 'SAINT v8.37A (Bruker, 2015)'
_computing_data_collection 'Apex3 v2019.11-0 (Bruker, 2019)'
_computing_data_reduction 'SAINT v8.37A (Bruker, 2015)'
_computing_molecular_graphics 'Olex2 1.5 (Dolomanov et al., 2009)'
_computing_publication_material 'Olex2 1.5 (Dolomanov et al., 2009)'
_computing_structure_refinement 'SHELXL 97-2 (Sheldrick, 2015)'
_computing_structure_solution 'SHELXS  (Sheldrick, 2008)'
_diffrn_ambient_temperature 100.00
_diffrn_measured_fraction_theta_full 0.998
_diffrn_measured_fraction_theta_max 0.998
_diffrn_measurement_device_type 'Bruker APEX-II CCD'
_diffrn_measurement_method '\f and \w scans'
_diffrn_radiation_monochromator graphite
_diffrn_radiation_type MoK\a
_diffrn_radiation_wavelength 0.71073
_diffrn_reflns_av_R_equivalents 0.0645
_diffrn_reflns_av_unetI/netI 0.0339
_diffrn_reflns_limit_h_max 13
_diffrn_reflns_limit_h_min -13
_diffrn_reflns_limit_k_max 22
_diffrn_reflns_limit_k_min -22
_diffrn_reflns_limit_l_max 27
_diffrn_reflns_limit_l_min -27
_diffrn_reflns_number 143859
_diffrn_reflns_theta_full 25.00
_diffrn_reflns_theta_max 28.30
_diffrn_reflns_theta_min 2.07
_diffrn_source 'fine-focus sealed tube'
_exptl_absorpt_coefficient_mu 0.062
_exptl_absorpt_correction_T_max 0.7457
_exptl_absorpt_correction_T_min 0.7067
_exptl_absorpt_correction_type none
_exptl_absorpt_process_details
;
SADABS-2016/2 (Bruker,2016/2) was used for absorption correction.
wR2(int) was 0.0825 before and 0.0480 after correction.
The Ratio of minimum to maximum transmission is 0.9477.
The \l/2 correction factor is Not present.
;
_exptl_crystal_colour colourless
_exptl_crystal_colour_primary colourless
_exptl_crystal_density_diffrn 1.094
_exptl_crystal_density_method 'not measured'
_exptl_crystal_description block
_exptl_crystal_F_000 1157
_exptl_crystal_size_max 0.15
_exptl_crystal_size_mid 0.12
_exptl_crystal_size_min 0.08
_refine_diff_density_max 0.789
_refine_diff_density_min -0.647
_refine_diff_density_rms 0.060
_refine_ls_extinction_method none
_refine_ls_goodness_of_fit_ref 1.065
_refine_ls_hydrogen_treatment mixed
_refine_ls_matrix_type full
_refine_ls_number_parameters 756
_refine_ls_number_reflns 15829
_refine_ls_number_restraints 0
_refine_ls_restrained_S_all 1.065
_refine_ls_R_factor_all 0.0980
_refine_ls_R_factor_gt 0.0820
_refine_ls_shift/su_max 0.001
_refine_ls_shift/su_mean 0.000
_refine_ls_structure_factor_coef Fsqd
_refine_ls_weighting_details 'calc w=1/[\s^2^(Fo^2^)+(0.0699P)^2^+4.0842P] where P=(Fo^2^+2Fc^2^)/3'
_refine_ls_weighting_scheme calc
_refine_ls_wR_factor_gt 0.1904
_refine_ls_wR_factor_ref 0.2004
_reflns_number_gt 13024
_reflns_number_total 15829
_reflns_threshold_expression >2sigma(I)
_cod_data_source_file d2dt01707e2.cif
_cod_data_source_block mo_gk_9bbnexp_0m_a
_cod_original_formula_sum 'C72 H108.50 B2 N4'
_cod_database_code 7711062
_olex2_refinement_description
;
1. Fixed Uiso
 At 1.2 times of:
  All C(H) groups, All C(H,H) groups, All C(H,H,H,H) groups
 At 1.5 times of:
  All C(H,H,H) groups
2. Others
 Sof(H43c)=Sof(H43d)=Sof(C68)=Sof(H68a)=Sof(H68b)=Sof(H75a)=Sof(H67c)=
 Sof(H67d)=Sof(C76)=Sof(H76a)=Sof(H76b)=Sof(H74a)=Sof(C53)=Sof(H53a)=Sof(H53b)=
 Sof(C44)=Sof(H44)=1-FVAR(1)
 Sof(H43a)=Sof(H43b)=Sof(C59)=Sof(H59a)=Sof(H59b)=Sof(H75)=Sof(H67a)=Sof(H67b)=
 Sof(C52)=Sof(H52a)=Sof(H52b)=Sof(H74)=Sof(C40)=Sof(H40a)=Sof(H40b)=Sof(C41)=
 Sof(H41a)=Sof(H41b)=FVAR(1)
3.a Ternary CH refined with riding coordinates:
 C70(H70), C47(H47), C54(H54), C57(H57), C1(H1), C26(H26), C11(H11), C14(H14),
 C29(H29), C33(H33), C23(H23), C75(H75), C75(H75a), C74(H74a), C74(H74)
3.b Secondary CH2 refined with riding coordinates:
 C43(H43c,H43d), C43(H43a,H43b), C68(H68a,H68b), C66(H66a,H66b), C62(H62a,
 H62b), C63(H63a,H63b), C59(H59a,H59b), C36(H36a,H36b), C35(H35a,H35b),
 C34(H34a,H34b), C32(H32a,H32b), C31(H31a,H31b), C30(H30a,H30b), C2(H2a,H2b),
 C3(H3a,H3b), C4(H4a,H4b), C67(H67a,H67b), C67(H67c,H67d), C52(H52a,H52b),
 C76(H76a,H76b), C40(H40a,H40b), C53(H53a,H53b), C41(H41a,H41b)
3.c Aromatic/amide H refined with riding coordinates:
 C50(H50), C49(H49), C65(H65), C45(H45), C69(H69), C58(H58), C8(H8), C7(H7),
 C9(H9), C21(H21), C20(H20), C19(H19), C44(H44)
3.d Idealised Me refined as rotating group:
 C42(H42a,H42b,H42c), C73(H73a,H73b,H73c), C51(H51a,H51b,H51c), C46(H46a,H46b,
 H46c), C61(H61a,H61b,H61c), C60(H60a,H60b,H60c), C56(H56a,H56b,H56c), C55(H55a,
 H55b,H55c), C28(H28a,H28b,H28c), C12(H12a,H12b,H12c), C15(H15a,H15b,H15c),
 C16(H16a,H16b,H16c), C24(H24a,H24b,H24c), C25(H25a,H25b,H25c), C27(H27a,H27b,
 H27c), C13(H13a,H13b,H13c)
;
_olex2_submission_special_instructions 'No special instructions were received'

loop_
_space_group_symop_id
_space_group_symop_operation_xyz
1 'x, y, z'
2 '-x, -y, -z'

loop_
_atom_site_label
_atom_site_type_symbol
_atom_site_fract_x
_atom_site_fract_y
_atom_site_fract_z
_atom_site_U_iso_or_equiv
_atom_site_adp_type
_atom_site_occupancy
_atom_site_symmetry_multiplicity
_atom_site_calc_flag
_atom_site_refinement_flags
_atom_site_disorder_assembly
_atom_site_disorder_group
N3 N 0.4609(2) 0.68720(12) 0.92502(9) 0.0354(5) Uani 1 1 d . . .
N4 N 0.4584(3) 0.75143(12) 1.05182(9) 0.0373(5) Uani 1 1 d . . .
N1 N 0.21651(15) 0.82215(9) 0.43810(8) 0.0165(3) Uani 1 1 d . . .
N2 N 0.24775(15) 0.64653(9) 0.55645(8) 0.0153(3) Uani 1 1 d . . .
C42 C 0.0569(5) 0.7107(3) 0.8760(3) 0.0916(16) Uani 1 1 d . . .
H42A H 0.0929 0.7623 0.8457 0.137 Uiso 1 1 calc R . .
H42B H -0.0128 0.7270 0.9064 0.137 Uiso 1 1 calc R . .
H42C H 0.0166 0.6812 0.8490 0.137 Uiso 1 1 calc R . .
C70 C 0.1734(4) 0.6503(3) 0.91852(17) 0.0708(13) Uani 1 1 d . . .
H70 H 0.2091 0.6803 0.9479 0.085 Uiso 1 1 calc R . .
C71 C 0.2907(3) 0.62804(17) 0.87414(12) 0.0404(6) Uani 1 1 d . . .
C72 C 0.4244(3) 0.64783(15) 0.87643(10) 0.0342(6) Uani 1 1 d . . .
B2 B 0.4136(3) 0.77147(16) 0.92484(12) 0.0274(5) Uani 1 1 d . A .
C39 C 0.4730(3) 0.80467(14) 0.98212(11) 0.0308(5) Uani 1 1 d . A .
C38 C 0.5011(3) 0.77378(13) 1.10859(10) 0.0284(5) Uani 1 1 d . . .
C37 C 0.4020(2) 0.79664(13) 1.15282(11) 0.0286(5) Uani 1 1 d . . .
C50 C 0.4444(3) 0.82027(13) 1.20681(11) 0.0293(5) Uani 1 1 d . . .
H50 H 0.3782 0.8356 1.2370 0.035 Uiso 1 1 calc R . .
C49 C 0.5812(3) 0.82169(13) 1.21704(10) 0.0293(5) Uani 1 1 d . . .
H49 H 0.6083 0.8391 1.2534 0.035 Uiso 1 1 calc R . .
C48 C 0.6403(3) 0.77223(13) 1.12024(10) 0.0286(5) Uani 1 1 d . . .
C47 C 0.7522(3) 0.74091(16) 1.07846(12) 0.0363(5) Uani 1 1 d . . .
H47 H 0.7080 0.7253 1.0425 0.044 Uiso 1 1 calc R . .
C73 C 0.8445(4) 0.8091(2) 1.0432(2) 0.0746(12) Uani 1 1 d . . .
H73A H 0.7897 0.8605 1.0151 0.112 Uiso 1 1 calc R . .
H73B H 0.9111 0.7871 1.0144 0.112 Uiso 1 1 calc R . .
H73C H 0.8924 0.8238 1.0774 0.112 Uiso 1 1 calc R . .
C51 C 0.8368(3) 0.65967(18) 1.12236(15) 0.0458(6) Uani 1 1 d . . .
H51A H 0.8834 0.6734 1.1574 0.069 Uiso 1 1 calc R . .
H51B H 0.9045 0.6383 1.0937 0.069 Uiso 1 1 calc R . .
H51C H 0.7766 0.6155 1.1440 0.069 Uiso 1 1 calc R . .
C43 C 0.2218(6) 0.9533(3) 0.9129(2) 0.0878(15) Uani 1 1 d . . .
H43C H 0.1494 0.9557 0.9473 0.105 Uiso 0.498(5) 1 calc PR A 2
H43D H 0.2053 1.0076 0.8750 0.105 Uiso 0.498(5) 1 calc PR A 2
H43A H 0.2203 1.0159 0.8898 0.105 Uiso 0.502(5) 1 calc PR A 1
H43B H 0.1258 0.9422 0.9239 0.105 Uiso 0.502(5) 1 calc PR A 1
C68 C 0.1928(5) 0.8853(3) 0.8860(2) 0.0282(11) Uani 0.498(5) 1 d P A 2
H68A H 0.1313 0.9097 0.8467 0.034 Uiso 0.498(5) 1 calc PR A 2
H68B H 0.1477 0.8409 0.9214 0.034 Uiso 0.498(5) 1 calc PR A 2
C66 C 0.3981(5) 0.6710(2) 1.06677(14) 0.0800(15) Uani 1 1 d . . .
H66A H 0.3109 0.6827 1.0425 0.096 Uiso 1 1 calc R . .
H66B H 0.3774 0.6497 1.1161 0.096 Uiso 1 1 calc R . .
C62 C 0.4866(6) 0.60185(18) 1.04729(13) 0.0881(17) Uani 1 1 d . . .
H62A H 0.4304 0.5560 1.0479 0.106 Uiso 1 1 calc R . .
H62B H 0.5580 0.5763 1.0819 0.106 Uiso 1 1 calc R . .
C63 C 0.5551(4) 0.63265(16) 0.97765(13) 0.0573(10) Uani 1 1 d . . .
H63A H 0.6307 0.6653 0.9806 0.069 Uiso 1 1 calc R . .
H63B H 0.5946 0.5821 0.9644 0.069 Uiso 1 1 calc R . .
C64 C 0.5268(3) 0.62605(14) 0.83267(10) 0.0325(5) Uani 1 1 d . . .
C65 C 0.4935(3) 0.58254(14) 0.78903(11) 0.0318(5) Uani 1 1 d . . .
H65 H 0.5621 0.5667 0.7600 0.038 Uiso 1 1 calc R . .
C45 C 0.3624(3) 0.56192(14) 0.78713(11) 0.0327(5) Uani 1 1 d . . .
H45 H 0.3415 0.5320 0.7574 0.039 Uiso 1 1 calc R . .
C69 C 0.2634(3) 0.58515(16) 0.82862(11) 0.0366(6) Uani 1 1 d . . .
H69 H 0.1734 0.5718 0.8265 0.044 Uiso 1 1 calc R . .
C46 C 0.1186(5) 0.5685(3) 0.96484(19) 0.0896(15) Uani 1 1 d . . .
H46A H 0.0499 0.5834 0.9962 0.134 Uiso 1 1 calc R . .
H46B H 0.1936 0.5295 0.9908 0.134 Uiso 1 1 calc R . .
H46C H 0.0771 0.5402 0.9371 0.134 Uiso 1 1 calc R . .
C54 C 0.6723(3) 0.64914(18) 0.82941(13) 0.0422(6) Uani 1 1 d . . .
H54 H 0.6819 0.6751 0.8661 0.051 Uiso 1 1 calc R . .
C61 C 0.7780(3) 0.5696(2) 0.84132(18) 0.0595(8) Uani 1 1 d . . .
H61A H 0.7580 0.5268 0.8847 0.089 Uiso 1 1 calc R . .
H61B H 0.8693 0.5862 0.8425 0.089 Uiso 1 1 calc R . .
H61C H 0.7741 0.5450 0.8044 0.089 Uiso 1 1 calc R . .
C60 C 0.6998(4) 0.7160(3) 0.76129(19) 0.0941(17) Uani 1 1 d . . .
H60A H 0.7016 0.6898 0.7250 0.141 Uiso 1 1 calc R . .
H60B H 0.7880 0.7367 0.7625 0.141 Uiso 1 1 calc R . .
H60C H 0.6276 0.7643 0.7527 0.141 Uiso 1 1 calc R . .
C59 C 0.2888(5) 0.9351(3) 0.9768(2) 0.0275(10) Uani 0.502(5) 1 d P A 1
H59A H 0.2456 0.8896 1.0121 0.033 Uiso 0.502(5) 1 calc PR A 1
H59B H 0.2781 0.9873 0.9911 0.033 Uiso 0.502(5) 1 calc PR A 1
C58 C 0.6776(3) 0.79776(14) 1.17436(11) 0.0298(5) Uani 1 1 d . . .
H58 H 0.7713 0.7985 1.1817 0.036 Uiso 1 1 calc R . .
C57 C 0.2489(3) 0.79538(17) 1.14674(15) 0.0443(6) Uani 1 1 d . . .
H57 H 0.2328 0.7843 1.1033 0.053 Uiso 1 1 calc R . .
C56 C 0.1970(3) 0.7219(2) 1.20650(18) 0.0553(8) Uani 1 1 d . . .
H56A H 0.2515 0.6674 1.2085 0.083 Uiso 1 1 calc R . .
H56B H 0.1012 0.7178 1.1995 0.083 Uiso 1 1 calc R . .
H56C H 0.2054 0.7341 1.2492 0.083 Uiso 1 1 calc R . .
C55 C 0.1673(3) 0.8811(2) 1.1456(2) 0.0632(10) Uani 1 1 d . . .
H55A H 0.1777 0.8913 1.1890 0.095 Uiso 1 1 calc R . .
H55B H 0.0708 0.8789 1.1387 0.095 Uiso 1 1 calc R . .
H55C H 0.2013 0.9278 1.1085 0.095 Uiso 1 1 calc R . .
C8 C 0.0983(2) 1.04166(14) 0.27135(11) 0.0301(5) Uani 1 1 d . . .
H8 H 0.0720 1.0911 0.2340 0.036 Uiso 1 1 calc R . .
C7 C 0.0210(2) 0.97331(13) 0.28995(12) 0.0282(5) Uani 1 1 d . . .
H7 H -0.0582 0.9763 0.2650 0.034 Uiso 1 1 calc R . .
C6 C 0.0575(2) 0.90008(12) 0.34476(11) 0.0228(4) Uani 1 1 d . . .
C5 C 0.17358(19) 0.89785(12) 0.38212(10) 0.0191(4) Uani 1 1 d . . .
B1 B 0.1904(2) 0.81301(13) 0.50737(11) 0.0178(4) Uani 1 1 d . . .
C1 C 0.26432(19) 0.73062(11) 0.56399(9) 0.0171(3) Uani 1 1 d . . .
H1 H 0.3638 0.7361 0.5556 0.020 Uiso 1 1 calc R . .
C17 C 0.31759(18) 0.56792(11) 0.59890(9) 0.0141(3) Uani 1 1 d . . .
C18 C 0.23973(19) 0.50180(11) 0.63734(9) 0.0163(3) Uani 1 1 d . . .
C26 C 0.08455(19) 0.51108(12) 0.63590(10) 0.0199(4) Uani 1 1 d . . .
H26 H 0.0519 0.5718 0.6095 0.024 Uiso 1 1 calc R . .
C28 C 0.0340(2) 0.45169(14) 0.60078(12) 0.0266(4) Uani 1 1 d . . .
H28A H 0.0726 0.4644 0.5546 0.040 Uiso 1 1 calc R . .
H28B H -0.0657 0.4611 0.5987 0.040 Uiso 1 1 calc R . .
H28C H 0.0628 0.3917 0.6267 0.040 Uiso 1 1 calc R . .
C12 C 0.4002(2) 1.04960(14) 0.41025(12) 0.0310(5) Uani 1 1 d . . .
H12A H 0.4115 1.0934 0.3662 0.046 Uiso 1 1 calc R . .
H12B H 0.4805 1.0427 0.4380 0.046 Uiso 1 1 calc R . .
H12C H 0.3188 1.0674 0.4337 0.046 Uiso 1 1 calc R . .
C11 C 0.3842(2) 0.96422(13) 0.39915(11) 0.0245(4) Uani 1 1 d . . .
H11 H 0.3816 0.9196 0.4448 0.029 Uiso 1 1 calc R . .
C10 C 0.2533(2) 0.96665(12) 0.36312(10) 0.0213(4) Uani 1 1 d . . .
C9 C 0.2134(2) 1.03797(13) 0.30708(11) 0.0268(4) Uani 1 1 d . . .
H9 H 0.2669 1.0847 0.2934 0.032 Uiso 1 1 calc R . .
C14 C -0.0267(2) 0.82448(13) 0.36271(12) 0.0264(4) Uani 1 1 d . . .
H14 H 0.0382 0.7709 0.3785 0.032 Uiso 1 1 calc R . .
C15 C -0.1268(3) 0.82506(19) 0.42171(17) 0.0474(7) Uani 1 1 d . . .
H15A H -0.0763 0.8234 0.4615 0.071 Uiso 1 1 calc R . .
H15B H -0.1770 0.7747 0.4329 0.071 Uiso 1 1 calc R . .
H15C H -0.1912 0.8775 0.4084 0.071 Uiso 1 1 calc R . .
C16 C -0.1027(3) 0.81863(19) 0.30323(16) 0.0528(8) Uani 1 1 d . . .
H16A H -0.1717 0.8685 0.2882 0.079 Uiso 1 1 calc R . .
H16B H -0.1473 0.7658 0.3172 0.079 Uiso 1 1 calc R . .
H16C H -0.0384 0.8178 0.2658 0.079 Uiso 1 1 calc R . .
C29 C 0.2404(2) 0.72788(12) 0.63882(10) 0.0206(4) Uani 1 1 d . . .
H29 H 0.2904 0.6722 0.6662 0.025 Uiso 1 1 calc R . .
C36 C 0.3076(2) 0.79778(13) 0.65596(11) 0.0247(4) Uani 1 1 d . . .
H36A H 0.3272 0.7771 0.7051 0.030 Uiso 1 1 calc R . .
H36B H 0.3960 0.8040 0.6312 0.030 Uiso 1 1 calc R . .
C35 C 0.2269(2) 0.88646(13) 0.63963(12) 0.0273(4) Uani 1 1 d . . .
H35A H 0.1395 0.8807 0.6654 0.033 Uiso 1 1 calc R . .
H35B H 0.2783 0.9234 0.6562 0.033 Uiso 1 1 calc R . .
C34 C 0.1959(2) 0.93203(13) 0.56505(12) 0.0275(4) Uani 1 1 d . . .
H34A H 0.2836 0.9392 0.5398 0.033 Uiso 1 1 calc R . .
H34B H 0.1502 0.9903 0.5608 0.033 Uiso 1 1 calc R . .
C33 C 0.1060(2) 0.88845(12) 0.52943(11) 0.0226(4) Uani 1 1 d . . .
H33 H 0.0731 0.9335 0.4866 0.027 Uiso 1 1 calc R . .
C32 C -0.0224(2) 0.86101(15) 0.57296(13) 0.0313(5) Uani 1 1 d . . .
H32A H -0.0353 0.8921 0.6069 0.038 Uiso 1 1 calc R . .
H32B H -0.1025 0.8795 0.5430 0.038 Uiso 1 1 calc R . .
C31 C -0.0198(2) 0.76463(16) 0.61056(13) 0.0330(5) Uani 1 1 d . . .
H31A H -0.1094 0.7546 0.6335 0.040 Uiso 1 1 calc R . .
H31B H -0.0098 0.7340 0.5763 0.040 Uiso 1 1 calc R . .
C30 C 0.0909(2) 0.72347(14) 0.66353(12) 0.0300(5) Uani 1 1 d . . .
H30A H 0.0774 0.6622 0.6847 0.036 Uiso 1 1 calc R . .
H30B H 0.0767 0.7511 0.6996 0.036 Uiso 1 1 calc R . .
C22 C 0.46114(19) 0.55376(11) 0.60254(9) 0.0159(3) Uani 1 1 d . . .
C23 C 0.55328(19) 0.61711(12) 0.55723(10) 0.0180(4) Uani 1 1 d . . .
H23 H 0.4932 0.6648 0.5257 0.022 Uiso 1 1 calc R . .
C24 C 0.6328(2) 0.65713(14) 0.59824(12) 0.0271(4) Uani 1 1 d . . .
H24A H 0.5691 0.6838 0.6254 0.041 Uiso 1 1 calc R . .
H24B H 0.6846 0.7008 0.5672 0.041 Uiso 1 1 calc R . .
H24C H 0.6957 0.6123 0.6284 0.041 Uiso 1 1 calc R . .
C25 C 0.6501(2) 0.57594(13) 0.51345(11) 0.0258(4) Uani 1 1 d . . .
H25A H 0.7137 0.5307 0.5428 0.039 Uiso 1 1 calc R . .
H25B H 0.7014 0.6198 0.4821 0.039 Uiso 1 1 calc R . .
H25C H 0.5974 0.5510 0.4874 0.039 Uiso 1 1 calc R . .
C21 C 0.5230(2) 0.47710(12) 0.64709(10) 0.0206(4) Uani 1 1 d . . .
H21 H 0.6192 0.4692 0.6516 0.025 Uiso 1 1 calc R . .
C20 C 0.4472(2) 0.41248(12) 0.68476(10) 0.0228(4) Uani 1 1 d . . .
H20 H 0.4909 0.3605 0.7144 0.027 Uiso 1 1 calc R . .
C19 C 0.3069(2) 0.42471(12) 0.67859(10) 0.0202(4) Uani 1 1 d . . .
H19 H 0.2549 0.3796 0.7030 0.024 Uiso 1 1 calc R . .
C27 C 0.0202(2) 0.49112(15) 0.70748(12) 0.0303(5) Uani 1 1 d . . .
H27A H 0.0400 0.4297 0.7319 0.045 Uiso 1 1 calc R . .
H27B H -0.0786 0.5066 0.7040 0.045 Uiso 1 1 calc R . .
H27C H 0.0583 0.5244 0.7322 0.045 Uiso 1 1 calc R . .
C2 C 0.18301(19) 0.64307(11) 0.49666(9) 0.0177(4) Uani 1 1 d . . .
H2A H 0.0954 0.6806 0.4903 0.021 Uiso 1 1 calc R . .
H2B H 0.1623 0.5836 0.5045 0.021 Uiso 1 1 calc R . .
C3 C 0.2682(2) 0.67048(12) 0.43161(10) 0.0209(4) Uani 1 1 d . . .
H3A H 0.2138 0.6707 0.3929 0.025 Uiso 1 1 calc R . .
H3B H 0.3492 0.6277 0.4350 0.025 Uiso 1 1 calc R . .
C4 C 0.31529(19) 0.75938(12) 0.41730(10) 0.0195(4) Uani 1 1 d . . .
H4A H 0.4018 0.7528 0.4412 0.023 Uiso 1 1 calc R . .
H4B H 0.3344 0.7831 0.3680 0.023 Uiso 1 1 calc R . .
C13 C 0.5087(2) 0.93766(16) 0.35974(13) 0.0353(5) Uani 1 1 d . . .
H13A H 0.5109 0.9788 0.3138 0.053 Uiso 1 1 calc R . .
H13B H 0.5025 0.8802 0.3569 0.053 Uiso 1 1 calc R . .
H13C H 0.5921 0.9371 0.3834 0.053 Uiso 1 1 calc R . .
C75 C 0.4624(5) 0.90146(17) 0.96944(13) 0.0688(12) Uani 1 1 d . . .
H75 H 0.5078 0.9094 1.0086 0.083 Uiso 0.502(5) 1 calc PR A 1
H75A H 0.4902 0.9083 1.0128 0.083 Uiso 0.498(5) 1 calc PR A 2
C67 C 0.5508(5) 0.9301(2) 0.84486(16) 0.0661(10) Uani 1 1 d . . .
H67A H 0.5164 0.9807 0.8067 0.079 Uiso 0.502(5) 1 calc PR A 1
H67B H 0.6513 0.9285 0.8415 0.079 Uiso 0.502(5) 1 calc PR A 1
H67C H 0.6248 0.9032 0.8217 0.079 Uiso 0.498(5) 1 calc PR A 2
H67D H 0.5506 0.9926 0.8222 0.079 Uiso 0.498(5) 1 calc PR A 2
C52 C 0.5151(5) 0.9612(3) 0.9084(2) 0.0270(11) Uani 0.502(5) 1 d P A 1
H52A H 0.5986 0.9799 0.9209 0.032 Uiso 0.502(5) 1 calc PR A 1
H52B H 0.4472 1.0126 0.8943 0.032 Uiso 0.502(5) 1 calc PR A 1
C76 C 0.4160(5) 0.9101(3) 0.81465(19) 0.0270(11) Uani 0.498(5) 1 d P A 2
H76A H 0.3490 0.9621 0.8040 0.032 Uiso 0.498(5) 1 calc PR A 2
H76B H 0.4408 0.8979 0.7716 0.032 Uiso 0.498(5) 1 calc PR A 2
C74 C 0.3518(6) 0.8385(2) 0.86001(14) 0.0864(17) Uani 1 1 d . . .
H74A H 0.3271 0.8048 0.8309 0.104 Uiso 0.498(5) 1 calc PR A 2
H74 H 0.3121 0.8064 0.8335 0.104 Uiso 0.502(5) 1 calc PR A 1
C40 C 0.5274(10) 0.8614(4) 0.8230(3) 0.070(3) Uani 0.502(5) 1 d P A 1
H40A H 0.5960 0.8111 0.8411 0.084 Uiso 0.502(5) 1 calc PR A 1
H40B H 0.5280 0.8778 0.7728 0.084 Uiso 0.502(5) 1 calc PR A 1
C53 C 0.6137(9) 0.9178(5) 0.9131(3) 0.063(2) Uani 0.498(5) 1 d P A 2
H53A H 0.6551 0.9693 0.9132 0.075 Uiso 0.498(5) 1 calc PR A 2
H53B H 0.6831 0.8670 0.9258 0.075 Uiso 0.498(5) 1 calc PR A 2
C44 C 0.3659(10) 0.9592(4) 0.9478(4) 0.066(3) Uani 0.498(5) 1 d P A 2
H44 H 0.3766 1.0137 0.9519 0.079 Uiso 0.498(5) 1 calc PR A 2
C41 C 0.2771(11) 0.9038(5) 0.8538(4) 0.075(3) Uani 0.502(5) 1 d P A 1
H41A H 0.1928 0.8951 0.8344 0.090 Uiso 0.502(5) 1 calc PR A 1
H41B H 0.3196 0.9482 0.8171 0.090 Uiso 0.502(5) 1 calc PR A 1

loop_
_atom_site_aniso_label
_atom_site_aniso_U_11
_atom_site_aniso_U_22
_atom_site_aniso_U_33
_atom_site_aniso_U_23
_atom_site_aniso_U_13
_atom_site_aniso_U_12
N3 0.0687(15) 0.0287(10) 0.0135(8) -0.0037(7) -0.0077(8) -0.0281(10)
N4 0.0726(15) 0.0278(10) 0.0163(8) -0.0030(7) -0.0095(9) -0.0309(10)
N1 0.0131(7) 0.0124(7) 0.0216(8) -0.0026(6) -0.0041(6) 0.0018(5)
N2 0.0170(7) 0.0102(7) 0.0187(7) -0.0044(6) -0.0059(6) 0.0003(5)
C42 0.087(3) 0.081(3) 0.130(4) -0.063(3) 0.056(3) -0.038(2)
C70 0.091(3) 0.105(3) 0.0518(18) -0.055(2) 0.0369(18) -0.078(3)
C71 0.0678(18) 0.0425(14) 0.0209(10) -0.0143(10) 0.0086(11) -0.0369(13)
C72 0.0658(16) 0.0296(11) 0.0126(9) -0.0048(8) -0.0017(9) -0.0296(11)
B2 0.0399(14) 0.0291(12) 0.0157(10) -0.0070(9) -0.0092(9) -0.0091(10)
C39 0.0494(14) 0.0265(11) 0.0180(10) -0.0057(8) -0.0073(9) -0.0098(10)
C38 0.0537(14) 0.0150(9) 0.0168(9) -0.0002(7) -0.0124(9) -0.0134(9)
C37 0.0429(13) 0.0183(9) 0.0230(10) 0.0007(8) -0.0110(9) -0.0116(9)
C50 0.0453(13) 0.0216(10) 0.0205(10) -0.0036(8) -0.0034(9) -0.0089(9)
C49 0.0501(14) 0.0228(10) 0.0176(9) -0.0067(8) -0.0106(9) -0.0080(9)
C48 0.0504(14) 0.0183(9) 0.0187(9) -0.0052(7) -0.0042(9) -0.0099(9)
C47 0.0514(15) 0.0320(12) 0.0289(11) -0.0132(10) 0.0007(10) -0.0087(11)
C73 0.090(3) 0.0491(19) 0.076(2) -0.0142(17) 0.050(2) -0.0126(18)
C51 0.0515(17) 0.0416(15) 0.0447(15) -0.0149(12) -0.0020(12) -0.0023(12)
C43 0.141(4) 0.081(3) 0.054(2) -0.019(2) -0.002(2) -0.065(3)
C68 0.036(3) 0.024(2) 0.022(2) 0.0011(17) -0.0099(19) -0.0098(18)
C66 0.170(4) 0.069(2) 0.0221(12) -0.0180(13) 0.0216(18) -0.093(3)
C62 0.228(5) 0.0230(13) 0.0195(12) 0.0011(10) -0.023(2) -0.049(2)
C63 0.124(3) 0.0214(11) 0.0283(13) -0.0089(10) -0.0326(16) -0.0003(14)
C64 0.0561(15) 0.0272(11) 0.0150(9) -0.0008(8) -0.0076(9) -0.0208(10)
C65 0.0528(15) 0.0277(11) 0.0161(9) -0.0040(8) -0.0050(9) -0.0148(10)
C45 0.0606(16) 0.0255(10) 0.0165(9) -0.0062(8) -0.0073(9) -0.0195(10)
C69 0.0572(16) 0.0359(12) 0.0242(11) -0.0113(9) 0.0004(10) -0.0296(11)
C46 0.096(3) 0.135(4) 0.0442(19) -0.018(2) 0.0250(19) -0.076(3)
C54 0.0542(16) 0.0453(14) 0.0278(12) -0.0039(10) -0.0110(11) -0.0239(12)
C61 0.0524(18) 0.078(2) 0.060(2) -0.0353(18) 0.0010(15) -0.0170(17)
C60 0.085(3) 0.118(3) 0.058(2) 0.031(2) -0.025(2) -0.079(3)
C59 0.047(3) 0.0140(19) 0.017(2) 0.0018(15) 0.0026(18) -0.0051(18)
C58 0.0412(13) 0.0235(10) 0.0263(11) -0.0071(8) -0.0123(9) -0.0069(9)
C57 0.0451(15) 0.0335(13) 0.0517(16) -0.0034(11) -0.0164(12) -0.0151(11)
C56 0.0484(17) 0.0418(16) 0.071(2) -0.0052(14) -0.0025(15) -0.0209(13)
C55 0.0444(17) 0.0410(16) 0.095(3) -0.0042(16) -0.0191(17) -0.0101(13)
C8 0.0380(12) 0.0208(10) 0.0256(10) 0.0009(8) -0.0125(9) 0.0026(9)
C7 0.0275(11) 0.0223(10) 0.0326(11) -0.0054(8) -0.0159(9) 0.0042(8)
C6 0.0214(9) 0.0168(9) 0.0293(10) -0.0062(8) -0.0087(8) 0.0014(7)
C5 0.0181(9) 0.0155(8) 0.0209(9) -0.0023(7) -0.0044(7) 0.0018(7)
B1 0.0159(9) 0.0133(9) 0.0241(10) -0.0058(8) -0.0032(8) 0.0000(7)
C1 0.0212(9) 0.0121(8) 0.0185(9) -0.0066(7) -0.0009(7) 0.0003(6)
C17 0.0182(8) 0.0110(7) 0.0147(8) -0.0062(6) -0.0035(6) 0.0003(6)
C18 0.0194(9) 0.0147(8) 0.0163(8) -0.0068(7) -0.0032(7) -0.0016(6)
C26 0.0199(9) 0.0175(8) 0.0228(9) -0.0058(7) -0.0014(7) -0.0045(7)
C28 0.0236(10) 0.0253(10) 0.0334(11) -0.0099(9) -0.0067(8) -0.0077(8)
C12 0.0253(11) 0.0291(11) 0.0369(12) -0.0044(9) -0.0067(9) -0.0103(9)
C11 0.0177(9) 0.0235(10) 0.0268(10) 0.0020(8) -0.0049(8) -0.0060(7)
C10 0.0198(9) 0.0184(9) 0.0226(9) -0.0015(7) -0.0037(7) -0.0017(7)
C9 0.0289(11) 0.0192(9) 0.0274(10) 0.0005(8) -0.0053(8) -0.0033(8)
C14 0.0210(10) 0.0193(9) 0.0386(12) -0.0077(8) -0.0130(8) 0.0003(7)
C15 0.0336(14) 0.0422(15) 0.072(2) -0.0231(14) 0.0041(13) -0.0123(11)
C16 0.0596(18) 0.0453(16) 0.0572(18) -0.0118(13) -0.0280(15) -0.0195(14)
C29 0.0276(10) 0.0146(8) 0.0206(9) -0.0076(7) -0.0001(7) -0.0007(7)
C36 0.0287(11) 0.0221(9) 0.0272(10) -0.0135(8) -0.0046(8) -0.0009(8)
C35 0.0304(11) 0.0203(9) 0.0362(12) -0.0152(9) -0.0029(9) -0.0034(8)
C34 0.0324(11) 0.0156(9) 0.0361(12) -0.0102(8) -0.0042(9) -0.0020(8)
C33 0.0207(9) 0.0150(8) 0.0320(11) -0.0087(8) -0.0037(8) 0.0038(7)
C32 0.0176(10) 0.0322(11) 0.0483(14) -0.0210(10) 0.0012(9) 0.0037(8)
C31 0.0210(10) 0.0378(12) 0.0461(14) -0.0208(11) 0.0092(9) -0.0094(9)
C30 0.0356(12) 0.0254(10) 0.0316(11) -0.0120(9) 0.0117(9) -0.0104(9)
C22 0.0186(9) 0.0132(8) 0.0175(8) -0.0073(7) -0.0040(7) -0.0001(6)
C23 0.0152(8) 0.0159(8) 0.0232(9) -0.0070(7) -0.0028(7) 0.0001(6)
C24 0.0238(10) 0.0253(10) 0.0365(12) -0.0136(9) -0.0045(9) -0.0068(8)
C25 0.0218(10) 0.0242(10) 0.0321(11) -0.0114(8) 0.0044(8) -0.0006(8)
C21 0.0209(9) 0.0179(9) 0.0234(9) -0.0079(7) -0.0081(7) 0.0033(7)
C20 0.0305(11) 0.0145(8) 0.0211(9) -0.0024(7) -0.0103(8) 0.0020(7)
C19 0.0287(10) 0.0140(8) 0.0179(9) -0.0034(7) -0.0041(7) -0.0048(7)
C27 0.0320(11) 0.0295(11) 0.0306(11) -0.0093(9) 0.0077(9) -0.0119(9)
C2 0.0194(9) 0.0138(8) 0.0197(9) -0.0042(7) -0.0060(7) -0.0014(6)
C3 0.0254(10) 0.0172(9) 0.0195(9) -0.0067(7) -0.0031(7) 0.0032(7)
C4 0.0182(9) 0.0181(9) 0.0188(9) -0.0027(7) -0.0005(7) 0.0024(7)
C13 0.0208(10) 0.0347(12) 0.0454(14) -0.0051(10) 0.0020(9) -0.0057(9)
C75 0.167(4) 0.0246(13) 0.0204(12) 0.0027(10) -0.0313(17) -0.0428(18)
C67 0.115(3) 0.0493(18) 0.0340(15) -0.0102(13) -0.0113(17) -0.0139(19)
C52 0.045(3) 0.0150(19) 0.0191(19) 0.0035(15) -0.0144(18) -0.0154(19)
C76 0.051(3) 0.019(2) 0.0083(17) 0.0021(14) -0.0066(17) -0.0089(19)
C74 0.204(5) 0.0349(16) 0.0261(14) 0.0049(11) -0.049(2) -0.055(2)
C40 0.140(8) 0.044(4) 0.030(3) -0.009(3) 0.013(4) -0.038(4)
C53 0.099(6) 0.051(4) 0.042(3) -0.006(3) 0.006(4) -0.047(4)
C44 0.118(7) 0.032(3) 0.051(4) -0.020(3) -0.041(5) 0.014(4)
C41 0.117(8) 0.044(4) 0.063(5) -0.016(3) -0.062(6) 0.020(4)

loop_
_atom_type_symbol
_atom_type_description
_atom_type_scat_dispersion_real
_atom_type_scat_dispersion_imag
_atom_type_scat_source
C C 0.0033 0.0016 'International Tables Vol C Tables 4.2.6.8 and 6.1.1.4'
H H 0.0000 0.0000 'International Tables Vol C Tables 4.2.6.8 and 6.1.1.4'
B B 0.0013 0.0007 'International Tables Vol C Tables 4.2.6.8 and 6.1.1.4'
N N 0.0061 0.0033 'International Tables Vol C Tables 4.2.6.8 and 6.1.1.4'

loop_
_geom_angle_atom_site_label_1
_geom_angle_atom_site_label_2
_geom_angle_atom_site_label_3
_geom_angle
_geom_angle_site_symmetry_1
_geom_angle_site_symmetry_3
_geom_angle_publ_flag
C72 N3 C63 115.1(2) . . ?
B2 N3 C72 125.3(2) . . ?
B2 N3 C63 119.67(18) . . ?
C39 N4 C66 119.71(18) . . ?
C38 N4 C39 122.95(17) . . ?
C38 N4 C66 117.35(18) . . ?
C5 N1 C4 113.12(15) . . ?
B1 N1 C5 125.06(16) . . ?
B1 N1 C4 120.84(15) . . ?
C17 N2 C1 122.01(14) . . ?
C17 N2 C2 117.06(14) . . ?
C2 N2 C1 119.69(14) . . ?
H42A C42 H42B 109.5 . . ?
H42A C42 H42C 109.5 . . ?
H42B C42 H42C 109.5 . . ?
C70 C42 H42A 109.5 . . ?
C70 C42 H42B 109.5 . . ?
C70 C42 H42C 109.5 . . ?
C42 C70 H70 108.1 . . ?
C71 C70 C42 112.1(3) . . ?
C71 C70 H70 108.1 . . ?
C71 C70 C46 110.5(4) . . ?
C46 C70 C42 109.8(3) . . ?
C46 C70 H70 108.1 . . ?
C72 C71 C70 123.8(2) . . ?
C69 C71 C70 117.9(2) . . ?
C69 C71 C72 118.4(2) . . ?
C71 C72 N3 121.0(2) . . ?
C71 C72 C64 120.1(2) . . ?
C64 C72 N3 118.8(2) . . ?
N3 B2 C39 117.29(19) . . ?
N3 B2 C74 120.3(2) . . ?
C74 B2 C39 118.9(2) . . ?
N4 C39 B2 116.24(18) . . ?
N4 C39 C75 116.6(2) . . ?
C75 C39 B2 117.82(19) . . ?
C37 C38 N4 119.3(2) . . ?
C37 C38 C48 120.11(19) . . ?
C48 C38 N4 120.6(2) . . ?
C38 C37 C57 124.0(2) . . ?
C50 C37 C38 118.8(2) . . ?
C50 C37 C57 117.2(2) . . ?
C37 C50 H50 119.4 . . ?
C49 C50 C37 121.2(2) . . ?
C49 C50 H50 119.4 . . ?
C50 C49 H49 120.2 . . ?
C58 C49 C50 119.6(2) . . ?
C58 C49 H49 120.2 . . ?
C38 C48 C47 122.8(2) . . ?
C58 C48 C38 118.9(2) . . ?
C58 C48 C47 118.3(2) . . ?
C48 C47 H47 107.7 . . ?
C48 C47 C73 112.6(2) . . ?
C48 C47 C51 110.9(2) . . ?
C73 C47 H47 107.7 . . ?
C73 C47 C51 110.1(3) . . ?
C51 C47 H47 107.7 . . ?
C47 C73 H73A 109.5 . . ?
C47 C73 H73B 109.5 . . ?
C47 C73 H73C 109.5 . . ?
H73A C73 H73B 109.5 . . ?
H73A C73 H73C 109.5 . . ?
H73B C73 H73C 109.5 . . ?
C47 C51 H51A 109.5 . . ?
C47 C51 H51B 109.5 . . ?
C47 C51 H51C 109.5 . . ?
H51A C51 H51B 109.5 . . ?
H51A C51 H51C 109.5 . . ?
H51B C51 H51C 109.5 . . ?
H43C C43 H43D 106.1 . . ?
H43C C43 H43A 98.0 . . ?
H43C C43 H43B 38.8 . . ?
H43D C43 H43A 24.1 . . ?
H43D C43 H43B 98.4 . . ?
H43A C43 H43B 106.6 . . ?
C68 C43 H43C 105.6 . . ?
C68 C43 H43D 105.6 . . ?
C68 C43 H43A 129.7 . . ?
C68 C43 H43B 71.3 . . ?
C68 C43 C44 126.7(5) . . ?
C68 C43 C41 37.7(4) . . ?
C59 C43 H43C 73.2 . . ?
C59 C43 H43D 130.6 . . ?
C59 C43 H43A 106.6 . . ?
C59 C43 H43B 106.6 . . ?
C59 C43 C68 122.5(4) . . ?
C59 C43 C44 36.3(3) . . ?
C59 C43 C41 122.9(5) . . ?
C44 C43 H43C 105.6 . . ?
C44 C43 H43D 105.6 . . ?
C44 C43 H43A 86.5 . . ?
C44 C43 H43B 142.5 . . ?
C44 C43 C41 102.8(5) . . ?
C41 C43 H43C 143.3 . . ?
C41 C43 H43D 87.9 . . ?
C41 C43 H43A 106.6 . . ?
C41 C43 H43B 106.6 . . ?
C43 C68 H68A 110.1 . . ?
C43 C68 H68B 110.1 . . ?
C43 C68 C74 108.1(4) . . ?
H68A C68 H68B 108.4 . . ?
C74 C68 H68A 110.1 . . ?
C74 C68 H68B 110.1 . . ?
N4 C66 H66A 108.7 . . ?
N4 C66 H66B 108.7 . . ?
N4 C66 C62 114.2(3) . . ?
H66A C66 H66B 107.6 . . ?
C62 C66 H66A 108.7 . . ?
C62 C66 H66B 108.7 . . ?
C66 C62 H62A 108.7 . . ?
C66 C62 H62B 108.7 . . ?
C66 C62 C63 114.1(2) . . ?
H62A C62 H62B 107.6 . . ?
C63 C62 H62A 108.7 . . ?
C63 C62 H62B 108.7 . . ?
N3 C63 C62 112.8(3) . . ?
N3 C63 H63A 109.0 . . ?
N3 C63 H63B 109.0 . . ?
C62 C63 H63A 109.0 . . ?
C62 C63 H63B 109.0 . . ?
H63A C63 H63B 107.8 . . ?
C72 C64 C54 123.4(2) . . ?
C65 C64 C72 118.7(2) . . ?
C65 C64 C54 117.8(2) . . ?
C64 C65 H65 119.3 . . ?
C45 C65 C64 121.4(2) . . ?
C45 C65 H65 119.3 . . ?
C65 C45 H45 120.4 . . ?
C69 C45 C65 119.3(2) . . ?
C69 C45 H45 120.4 . . ?
C71 C69 H69 119.0 . . ?
C45 C69 C71 122.1(2) . . ?
C45 C69 H69 119.0 . . ?
C70 C46 H46A 109.5 . . ?
C70 C46 H46B 109.5 . . ?
C70 C46 H46C 109.5 . . ?
H46A C46 H46B 109.5 . . ?
H46A C46 H46C 109.5 . . ?
H46B C46 H46C 109.5 . . ?
C64 C54 H54 108.0 . . ?
C64 C54 C61 111.9(2) . . ?
C64 C54 C60 110.4(2) . . ?
C61 C54 H54 108.0 . . ?
C60 C54 H54 108.0 . . ?
C60 C54 C61 110.3(3) . . ?
C54 C61 H61A 109.5 . . ?
C54 C61 H61B 109.5 . . ?
C54 C61 H61C 109.5 . . ?
H61A C61 H61B 109.5 . . ?
H61A C61 H61C 109.5 . . ?
H61B C61 H61C 109.5 . . ?
C54 C60 H60A 109.5 . . ?
C54 C60 H60B 109.5 . . ?
C54 C60 H60C 109.5 . . ?
H60A C60 H60B 109.5 . . ?
H60A C60 H60C 109.5 . . ?
H60B C60 H60C 109.5 . . ?
C43 C59 H59A 109.5 . . ?
C43 C59 H59B 109.5 . . ?
C43 C59 C75 110.6(4) . . ?
H59A C59 H59B 108.1 . . ?
C75 C59 H59A 109.5 . . ?
C75 C59 H59B 109.5 . . ?
C49 C58 C48 121.3(2) . . ?
C49 C58 H58 119.4 . . ?
C48 C58 H58 119.4 . . ?
C37 C57 H57 108.4 . . ?
C37 C57 C56 110.2(2) . . ?
C37 C57 C55 112.1(2) . . ?
C56 C57 H57 108.4 . . ?
C55 C57 H57 108.4 . . ?
C55 C57 C56 109.3(3) . . ?
C57 C56 H56A 109.5 . . ?
C57 C56 H56B 109.5 . . ?
C57 C56 H56C 109.5 . . ?
H56A C56 H56B 109.5 . . ?
H56A C56 H56C 109.5 . . ?
H56B C56 H56C 109.5 . . ?
C57 C55 H55A 109.5 . . ?
C57 C55 H55B 109.5 . . ?
C57 C55 H55C 109.5 . . ?
H55A C55 H55B 109.5 . . ?
H55A C55 H55C 109.5 . . ?
H55B C55 H55C 109.5 . . ?
C7 C8 H8 120.0 . . ?
C9 C8 H8 120.0 . . ?
C9 C8 C7 119.93(19) . . ?
C8 C7 H7 119.5 . . ?
C8 C7 C6 121.05(19) . . ?
C6 C7 H7 119.5 . . ?
C7 C6 C5 118.58(18) . . ?
C7 C6 C14 120.01(18) . . ?
C5 C6 C14 121.40(17) . . ?
C6 C5 N1 120.09(17) . . ?
C10 C5 N1 119.17(16) . . ?
C10 C5 C6 120.64(17) . . ?
N1 B1 C1 118.91(16) . . ?
N1 B1 C33 120.54(17) . . ?
C33 B1 C1 120.03(17) . . ?
N2 C1 B1 115.40(15) . . ?
N2 C1 H1 104.3 . . ?
N2 C1 C29 110.40(15) . . ?
B1 C1 H1 104.3 . . ?
C29 C1 B1 116.40(15) . . ?
C29 C1 H1 104.3 . . ?
C18 C17 N2 118.75(16) . . ?
C22 C17 N2 122.10(16) . . ?
C22 C17 C18 119.14(16) . . ?
C17 C18 C26 122.71(16) . . ?
C19 C18 C17 119.21(17) . . ?
C19 C18 C26 118.07(17) . . ?
C18 C26 H26 108.3 . . ?
C18 C26 C28 111.32(16) . . ?
C18 C26 C27 112.21(17) . . ?
C28 C26 H26 108.3 . . ?
C27 C26 H26 108.3 . . ?
C27 C26 C28 108.43(17) . . ?
C26 C28 H28A 109.5 . . ?
C26 C28 H28B 109.5 . . ?
C26 C28 H28C 109.5 . . ?
H28A C28 H28B 109.5 . . ?
H28A C28 H28C 109.5 . . ?
H28B C28 H28C 109.5 . . ?
H12A C12 H12B 109.5 . . ?
H12A C12 H12C 109.5 . . ?
H12B C12 H12C 109.5 . . ?
C11 C12 H12A 109.5 . . ?
C11 C12 H12B 109.5 . . ?
C11 C12 H12C 109.5 . . ?
C12 C11 H11 107.8 . . ?
C12 C11 C13 109.83(18) . . ?
C10 C11 C12 112.85(17) . . ?
C10 C11 H11 107.8 . . ?
C10 C11 C13 110.58(19) . . ?
C13 C11 H11 107.8 . . ?
C5 C10 C11 122.23(17) . . ?
C9 C10 C5 118.46(18) . . ?
C9 C10 C11 119.24(18) . . ?
C8 C9 C10 121.3(2) . . ?
C8 C9 H9 119.3 . . ?
C10 C9 H9 119.3 . . ?
C6 C14 H14 107.1 . . ?
C6 C14 C15 111.63(19) . . ?
C15 C14 H14 107.1 . . ?
C16 C14 C6 113.8(2) . . ?
C16 C14 H14 107.1 . . ?
C16 C14 C15 109.7(2) . . ?
C14 C15 H15A 109.5 . . ?
C14 C15 H15B 109.5 . . ?
C14 C15 H15C 109.5 . . ?
H15A C15 H15B 109.5 . . ?
H15A C15 H15C 109.5 . . ?
H15B C15 H15C 109.5 . . ?
C14 C16 H16A 109.5 . . ?
C14 C16 H16B 109.5 . . ?
C14 C16 H16C 109.5 . . ?
H16A C16 H16B 109.5 . . ?
H16A C16 H16C 109.5 . . ?
H16B C16 H16C 109.5 . . ?
C1 C29 H29 105.1 . . ?
C36 C29 C1 112.74(16) . . ?
C36 C29 H29 105.1 . . ?
C30 C29 C1 114.48(17) . . ?
C30 C29 H29 105.1 . . ?
C30 C29 C36 113.08(16) . . ?
C29 C36 H36A 108.1 . . ?
C29 C36 H36B 108.1 . . ?
H36A C36 H36B 107.3 . . ?
C35 C36 C29 116.84(17) . . ?
C35 C36 H36A 108.1 . . ?
C35 C36 H36B 108.1 . . ?
C36 C35 H35A 108.3 . . ?
C36 C35 H35B 108.3 . . ?
H35A C35 H35B 107.4 . . ?
C34 C35 C36 115.91(18) . . ?
C34 C35 H35A 108.3 . . ?
C34 C35 H35B 108.3 . . ?
C35 C34 H34A 108.0 . . ?
C35 C34 H34B 108.0 . . ?
C35 C34 C33 117.25(17) . . ?
H34A C34 H34B 107.2 . . ?
C33 C34 H34A 108.0 . . ?
C33 C34 H34B 108.0 . . ?
B1 C33 H33 106.5 . . ?
C34 C33 B1 112.43(16) . . ?
C34 C33 H33 106.5 . . ?
C32 C33 B1 113.49(16) . . ?
C32 C33 C34 110.85(18) . . ?
C32 C33 H33 106.5 . . ?
C33 C32 H32A 108.4 . . ?
C33 C32 H32B 108.4 . . ?
H32A C32 H32B 107.5 . . ?
C31 C32 C33 115.54(17) . . ?
C31 C32 H32A 108.4 . . ?
C31 C32 H32B 108.4 . . ?
C32 C31 H31A 108.0 . . ?
C32 C31 H31B 108.0 . . ?
H31A C31 H31B 107.2 . . ?
C30 C31 C32 117.25(19) . . ?
C30 C31 H31A 108.0 . . ?
C30 C31 H31B 108.0 . . ?
C29 C30 H30A 108.0 . . ?
C29 C30 H30B 108.0 . . ?
C31 C30 C29 117.36(18) . . ?
C31 C30 H30A 108.0 . . ?
C31 C30 H30B 108.0 . . ?
H30A C30 H30B 107.2 . . ?
C17 C22 C23 122.65(16) . . ?
C21 C22 C17 119.32(17) . . ?
C21 C22 C23 117.96(16) . . ?
C22 C23 H23 107.3 . . ?
C22 C23 C24 111.95(16) . . ?
C22 C23 C25 111.90(15) . . ?
C24 C23 H23 107.3 . . ?
C24 C23 C25 110.69(16) . . ?
C25 C23 H23 107.3 . . ?
C23 C24 H24A 109.5 . . ?
C23 C24 H24B 109.5 . . ?
C23 C24 H24C 109.5 . . ?
H24A C24 H24B 109.5 . . ?
H24A C24 H24C 109.5 . . ?
H24B C24 H24C 109.5 . . ?
C23 C25 H25A 109.5 . . ?
C23 C25 H25B 109.5 . . ?
C23 C25 H25C 109.5 . . ?
H25A C25 H25B 109.5 . . ?
H25A C25 H25C 109.5 . . ?
H25B C25 H25C 109.5 . . ?
C22 C21 H21 119.2 . . ?
C20 C21 C22 121.55(18) . . ?
C20 C21 H21 119.2 . . ?
C21 C20 H20 120.5 . . ?
C19 C20 C21 119.01(17) . . ?
C19 C20 H20 120.5 . . ?
C18 C19 H19 119.2 . . ?
C20 C19 C18 121.60(18) . . ?
C20 C19 H19 119.2 . . ?
C26 C27 H27A 109.5 . . ?
C26 C27 H27B 109.5 . . ?
C26 C27 H27C 109.5 . . ?
H27A C27 H27B 109.5 . . ?
H27A C27 H27C 109.5 . . ?
H27B C27 H27C 109.5 . . ?
N2 C2 H2A 108.7 . . ?
N2 C2 H2B 108.7 . . ?
N2 C2 C3 114.24(16) . . ?
H2A C2 H2B 107.6 . . ?
C3 C2 H2A 108.7 . . ?
C3 C2 H2B 108.7 . . ?
C2 C3 H3A 108.9 . . ?
C2 C3 H3B 108.9 . . ?
C2 C3 C4 113.19(15) . . ?
H3A C3 H3B 107.8 . . ?
C4 C3 H3A 108.9 . . ?
C4 C3 H3B 108.9 . . ?
N1 C4 C3 114.77(16) . . ?
N1 C4 H4A 108.6 . . ?
N1 C4 H4B 108.6 . . ?
C3 C4 H4A 108.6 . . ?
C3 C4 H4B 108.6 . . ?
H4A C4 H4B 107.6 . . ?
C11 C13 H13A 109.5 . . ?
C11 C13 H13B 109.5 . . ?
C11 C13 H13C 109.5 . . ?
H13A C13 H13B 109.5 . . ?
H13A C13 H13C 109.5 . . ?
H13B C13 H13C 109.5 . . ?
C39 C75 C59 105.9(3) . . ?
C39 C75 H75 106.3 . . ?
C39 C75 H75A 105.5 . . ?
C39 C75 C53 95.0(3) . . ?
C59 C75 H75 106.3 . . ?
C59 C75 H75A 96.3 . . ?
C59 C75 C53 144.5(3) . . ?
H75 C75 H75A 11.0 . . ?
C52 C75 C39 123.4(3) . . ?
C52 C75 C59 107.6(3) . . ?
C52 C75 H75 106.3 . . ?
C52 C75 H75A 114.5 . . ?
C52 C75 C53 37.7(3) . . ?
C53 C75 H75 94.5 . . ?
C53 C75 H75A 105.5 . . ?
C44 C75 C39 130.8(5) . . ?
C44 C75 C59 33.5(5) . . ?
C44 C75 H75 111.3 . . ?
C44 C75 H75A 105.5 . . ?
C44 C75 C52 74.5(5) . . ?
C44 C75 C53 112.1(6) . . ?
H67A C67 H67B 105.0 . . ?
H67A C67 H67C 100.8 . . ?
H67A C67 H67D 33.5 . . ?
H67B C67 H67C 44.4 . . ?
H67B C67 H67D 84.9 . . ?
H67C C67 H67D 104.8 . . ?
C52 C67 H67A 102.7 . . ?
C52 C67 H67B 102.7 . . ?
C52 C67 H67C 144.0 . . ?
C52 C67 H67D 81.4 . . ?
C52 C67 C76 111.3(4) . . ?
C76 C67 H67A 70.5 . . ?
C76 C67 H67B 145.9 . . ?
C76 C67 H67C 102.1 . . ?
C76 C67 H67D 102.1 . . ?
C40 C67 H67A 102.7 . . ?
C40 C67 H67B 102.7 . . ?
C40 C67 H67C 60.2 . . ?
C40 C67 H67D 134.1 . . ?
C40 C67 C52 137.7(4) . . ?
C40 C67 C76 49.0(4) . . ?
C40 C67 C53 122.9(5) . . ?
C53 C67 H67A 134.4 . . ?
C53 C67 H67B 68.0 . . ?
C53 C67 H67C 102.1 . . ?
C53 C67 H67D 102.1 . . ?
C53 C67 C52 42.6(4) . . ?
C53 C67 C76 139.6(4) . . ?
C75 C52 C67 118.5(3) . . ?
C75 C52 H52A 107.7 . . ?
C75 C52 H52B 107.7 . . ?
C67 C52 H52A 107.7 . . ?
C67 C52 H52B 107.7 . . ?
H52A C52 H52B 107.1 . . ?
C67 C76 H76A 108.7 . . ?
C67 C76 H76B 108.7 . . ?
H76A C76 H76B 107.6 . . ?
C74 C76 C67 114.1(3) . . ?
C74 C76 H76A 108.7 . . ?
C74 C76 H76B 108.7 . . ?
B2 C74 C68 106.2(3) . . ?
B2 C74 H74A 105.7 . . ?
B2 C74 H74 107.3 . . ?
B2 C74 C40 91.3(4) . . ?
C68 C74 H74A 105.7 . . ?
C68 C74 H74 96.9 . . ?
C68 C74 C40 144.5(3) . . ?
C76 C74 B2 126.5(4) . . ?
C76 C74 C68 105.4(3) . . ?
C76 C74 H74A 105.7 . . ?
C76 C74 H74 110.4 . . ?
C76 C74 C40 42.0(3) . . ?
H74A C74 H74 9.0 . . ?
C40 C74 H74A 98.6 . . ?
C40 C74 H74 107.3 . . ?
C41 C74 B2 129.7(5) . . ?
C41 C74 C68 34.4(6) . . ?
C41 C74 C76 71.1(6) . . ?
C41 C74 H74A 113.6 . . ?
C41 C74 H74 107.3 . . ?
C41 C74 C40 111.6(6) . . ?
C67 C40 C74 101.9(5) . . ?
C67 C40 H40A 111.4 . . ?
C67 C40 H40B 111.4 . . ?
C74 C40 H40A 111.4 . . ?
C74 C40 H40B 111.4 . . ?
H40A C40 H40B 109.2 . . ?
C75 C53 H53A 111.6 . . ?
C75 C53 H53B 111.6 . . ?
C67 C53 C75 100.8(5) . . ?
C67 C53 H53A 111.6 . . ?
C67 C53 H53B 111.6 . . ?
H53A C53 H53B 109.4 . . ?
C43 C44 H44 115.6 . . ?
C75 C44 C43 128.7(5) . . ?
C75 C44 H44 115.6 . . ?
C43 C41 H41A 104.8 . . ?
C43 C41 H41B 104.8 . . ?
C74 C41 C43 129.8(5) . . ?
C74 C41 H41A 104.8 . . ?
C74 C41 H41B 104.8 . . ?
H41A C41 H41B 105.8 . . ?

loop_
_geom_bond_atom_site_label_1
_geom_bond_atom_site_label_2
_geom_bond_distance
_geom_bond_site_symmetry_2
_geom_bond_publ_flag
N3 C72 1.445(3) . ?
N3 B2 1.412(3) . ?
N3 C63 1.466(3) . ?
N4 C39 1.445(3) . ?
N4 C38 1.440(3) . ?
N4 C66 1.461(3) . ?
N1 C5 1.447(2) . ?
N1 B1 1.410(3) . ?
N1 C4 1.485(2) . ?
N2 C1 1.476(2) . ?
N2 C17 1.434(2) . ?
N2 C2 1.447(2) . ?
C42 H42A 0.9800 . ?
C42 H42B 0.9800 . ?
C42 H42C 0.9800 . ?
C42 C70 1.537(7) . ?
C70 H70 1.0000 . ?
C70 C71 1.525(4) . ?
C70 C46 1.531(5) . ?
C71 C72 1.408(4) . ?
C71 C69 1.403(3) . ?
C72 C64 1.414(4) . ?
B2 C39 1.622(3) . ?
B2 C74 1.545(4) . ?
C39 C75 1.527(3) . ?
C38 C37 1.406(3) . ?
C38 C48 1.407(3) . ?
C37 C50 1.398(3) . ?
C37 C57 1.529(4) . ?
C50 H50 0.9500 . ?
C50 C49 1.385(3) . ?
C49 H49 0.9500 . ?
C49 C58 1.374(3) . ?
C48 C47 1.511(3) . ?
C48 C58 1.401(3) . ?
C47 H47 1.0000 . ?
C47 C73 1.516(4) . ?
C47 C51 1.536(4) . ?
C73 H73A 0.9800 . ?
C73 H73B 0.9800 . ?
C73 H73C 0.9800 . ?
C51 H51A 0.9800 . ?
C51 H51B 0.9800 . ?
C51 H51C 0.9800 . ?
C43 H43C 0.9900 . ?
C43 H43D 0.9900 . ?
C43 H43A 0.9900 . ?
C43 H43B 0.9900 . ?
C43 C68 1.467(6) . ?
C43 C59 1.443(6) . ?
C43 C44 1.661(9) . ?
C43 C41 1.712(9) . ?
C68 H68A 0.9900 . ?
C68 H68B 0.9900 . ?
C68 C74 1.797(8) . ?
C66 H66A 0.9900 . ?
C66 H66B 0.9900 . ?
C66 C62 1.497(6) . ?
C62 H62A 0.9900 . ?
C62 H62B 0.9900 . ?
C62 C63 1.523(5) . ?
C63 H63A 0.9900 . ?
C63 H63B 0.9900 . ?
C64 C65 1.397(3) . ?
C64 C54 1.526(4) . ?
C65 H65 0.9500 . ?
C65 C45 1.387(3) . ?
C45 H45 0.9500 . ?
C45 C69 1.369(4) . ?
C69 H69 0.9500 . ?
C46 H46A 0.9800 . ?
C46 H46B 0.9800 . ?
C46 H46C 0.9800 . ?
C54 H54 1.0000 . ?
C54 C61 1.537(5) . ?
C54 C60 1.528(4) . ?
C61 H61A 0.9800 . ?
C61 H61B 0.9800 . ?
C61 H61C 0.9800 . ?
C60 H60A 0.9800 . ?
C60 H60B 0.9800 . ?
C60 H60C 0.9800 . ?
C59 H59A 0.9900 . ?
C59 H59B 0.9900 . ?
C59 C75 1.753(7) . ?
C58 H58 0.9500 . ?
C57 H57 1.0000 . ?
C57 C56 1.551(4) . ?
C57 C55 1.534(4) . ?
C56 H56A 0.9800 . ?
C56 H56B 0.9800 . ?
C56 H56C 0.9800 . ?
C55 H55A 0.9800 . ?
C55 H55B 0.9800 . ?
C55 H55C 0.9800 . ?
C8 H8 0.9500 . ?
C8 C7 1.384(3) . ?
C8 C9 1.377(3) . ?
C7 H7 0.9500 . ?
C7 C6 1.396(3) . ?
C6 C5 1.410(3) . ?
C6 C14 1.524(3) . ?
C5 C10 1.405(3) . ?
B1 C1 1.612(3) . ?
B1 C33 1.588(3) . ?
C1 H1 1.0000 . ?
C1 C29 1.546(3) . ?
C17 C18 1.418(2) . ?
C17 C22 1.412(3) . ?
C18 C26 1.524(3) . ?
C18 C19 1.398(3) . ?
C26 H26 1.0000 . ?
C26 C28 1.537(3) . ?
C26 C27 1.537(3) . ?
C28 H28A 0.9800 . ?
C28 H28B 0.9800 . ?
C28 H28C 0.9800 . ?
C12 H12A 0.9800 . ?
C12 H12B 0.9800 . ?
C12 H12C 0.9800 . ?
C12 C11 1.528(3) . ?
C11 H11 1.0000 . ?
C11 C10 1.520(3) . ?
C11 C13 1.537(3) . ?
C10 C9 1.400(3) . ?
C9 H9 0.9500 . ?
C14 H14 1.0000 . ?
C14 C15 1.535(4) . ?
C14 C16 1.515(3) . ?
C15 H15A 0.9800 . ?
C15 H15B 0.9800 . ?
C15 H15C 0.9800 . ?
C16 H16A 0.9800 . ?
C16 H16B 0.9800 . ?
C16 H16C 0.9800 . ?
C29 H29 1.0000 . ?
C29 C36 1.543(3) . ?
C29 C30 1.541(3) . ?
C36 H36A 0.9900 . ?
C36 H36B 0.9900 . ?
C36 C35 1.524(3) . ?
C35 H35A 0.9900 . ?
C35 H35B 0.9900 . ?
C35 C34 1.520(3) . ?
C34 H34A 0.9900 . ?
C34 H34B 0.9900 . ?
C34 C33 1.557(3) . ?
C33 H33 1.0000 . ?
C33 C32 1.547(3) . ?
C32 H32A 0.9900 . ?
C32 H32B 0.9900 . ?
C32 C31 1.532(3) . ?
C31 H31A 0.9900 . ?
C31 H31B 0.9900 . ?
C31 C30 1.530(4) . ?
C30 H30A 0.9900 . ?
C30 H30B 0.9900 . ?
C22 C23 1.526(3) . ?
C22 C21 1.399(2) . ?
C23 H23 1.0000 . ?
C23 C24 1.530(3) . ?
C23 C25 1.531(3) . ?
C24 H24A 0.9800 . ?
C24 H24B 0.9800 . ?
C24 H24C 0.9800 . ?
C25 H25A 0.9800 . ?
C25 H25B 0.9800 . ?
C25 H25C 0.9800 . ?
C21 H21 0.9500 . ?
C21 C20 1.385(3) . ?
C20 H20 0.9500 . ?
C20 C19 1.385(3) . ?
C19 H19 0.9500 . ?
C27 H27A 0.9800 . ?
C27 H27B 0.9800 . ?
C27 H27C 0.9800 . ?
C2 H2A 0.9900 . ?
C2 H2B 0.9900 . ?
C2 C3 1.524(3) . ?
C3 H3A 0.9900 . ?
C3 H3B 0.9900 . ?
C3 C4 1.530(3) . ?
C4 H4A 0.9900 . ?
C4 H4B 0.9900 . ?
C13 H13A 0.9800 . ?
C13 H13B 0.9800 . ?
C13 H13C 0.9800 . ?
C75 H75 1.0000 . ?
C75 H75A 1.0000 . ?
C75 C52 1.453(5) . ?
C75 C53 1.841(9) . ?
C75 C44 1.254(8) . ?
C67 H67A 0.9900 . ?
C67 H67B 0.9900 . ?
C67 H67C 0.9900 . ?
C67 H67D 0.9900 . ?
C67 C52 1.571(6) . ?
C67 C76 1.616(6) . ?
C67 C40 1.398(7) . ?
C67 C53 1.522(8) . ?
C52 H52A 0.9900 . ?
C52 H52B 0.9900 . ?
C76 H76A 0.9900 . ?
C76 H76B 0.9900 . ?
C76 C74 1.450(5) . ?
C74 H74A 1.0000 . ?
C74 H74 1.0000 . ?
C74 C40 1.893(10) . ?
C74 C41 1.203(8) . ?
C40 H40A 0.9900 . ?
C40 H40B 0.9900 . ?
C53 H53A 0.9900 . ?
C53 H53B 0.9900 . ?
C44 H44 0.9500 . ?
C41 H41A 0.9900 . ?
C41 H41B 0.9900 . ?

loop_
_geom_torsion_atom_site_label_1
_geom_torsion_atom_site_label_2
_geom_torsion_atom_site_label_3
_geom_torsion_atom_site_label_4
_geom_torsion
_geom_torsion_site_symmetry_1
_geom_torsion_site_symmetry_2
_geom_torsion_site_symmetry_3
_geom_torsion_site_symmetry_4
_geom_torsion_publ_flag
N3 C72 C64 C65 175.6(2) . . . . ?
N3 C72 C64 C54 -5.7(3) . . . . ?
N3 B2 C39 N4 -54.5(3) . . . . ?
N3 B2 C39 C75 160.1(3) . . . . ?
N3 B2 C74 C68 130.3(3) . . . . ?
N3 B2 C74 C76 -105.7(4) . . . . ?
N3 B2 C74 C40 -81.1(3) . . . . ?
N3 B2 C74 C41 159.1(7) . . . . ?
N4 C39 C75 C59 -75.4(3) . . . . ?
N4 C39 C75 C52 160.2(3) . . . . ?
N4 C39 C75 C53 133.6(3) . . . . ?
N4 C39 C75 C44 -101.4(6) . . . . ?
N4 C38 C37 C50 -178.44(18) . . . . ?
N4 C38 C37 C57 3.1(3) . . . . ?
N4 C38 C48 C47 -5.0(3) . . . . ?
N4 C38 C48 C58 177.42(19) . . . . ?
N4 C66 C62 C63 -44.0(4) . . . . ?
N1 C5 C10 C11 0.4(3) . . . . ?
N1 C5 C10 C9 177.40(18) . . . . ?
N1 B1 C1 N2 -52.8(2) . . . . ?
N1 B1 C1 C29 175.40(17) . . . . ?
N1 B1 C33 C34 -110.5(2) . . . . ?
N1 B1 C33 C32 122.7(2) . . . . ?
N2 C1 C29 C36 157.91(16) . . . . ?
N2 C1 C29 C30 -70.9(2) . . . . ?
N2 C17 C18 C26 -0.5(3) . . . . ?
N2 C17 C18 C19 179.64(16) . . . . ?
N2 C17 C22 C23 -5.6(3) . . . . ?
N2 C17 C22 C21 177.33(16) . . . . ?
N2 C2 C3 C4 -54.1(2) . . . . ?
C42 C70 C71 C72 119.1(3) . . . . ?
C42 C70 C71 C69 -61.0(4) . . . . ?
C70 C71 C72 N3 3.6(4) . . . . ?
C70 C71 C72 C64 -179.0(3) . . . . ?
C70 C71 C69 C45 -179.5(3) . . . . ?
C71 C72 C64 C65 -1.9(3) . . . . ?
C71 C72 C64 C54 176.8(2) . . . . ?
C72 N3 B2 C39 -177.2(2) . . . . ?
C72 N3 B2 C74 -18.4(4) . . . . ?
C72 N3 C63 C62 -108.1(2) . . . . ?
C72 C71 C69 C45 0.3(4) . . . . ?
C72 C64 C65 C45 1.1(3) . . . . ?
C72 C64 C54 C61 124.9(3) . . . . ?
C72 C64 C54 C60 -111.8(3) . . . . ?
B2 N3 C72 C71 -67.8(3) . . . . ?
B2 N3 C72 C64 114.8(3) . . . . ?
B2 N3 C63 C62 72.0(3) . . . . ?
B2 C39 C75 C59 69.9(3) . . . . ?
B2 C39 C75 C52 -54.5(5) . . . . ?
B2 C39 C75 C53 -81.1(3) . . . . ?
B2 C39 C75 C44 44.0(7) . . . . ?
B2 C74 C40 C67 -92.2(4) . . . . ?
B2 C74 C41 C43 6.5(15) . . . . ?
C39 N4 C38 C37 110.9(3) . . . . ?
C39 N4 C38 C48 -69.6(3) . . . . ?
C39 N4 C66 C62 70.8(4) . . . . ?
C39 B2 C74 C68 -71.3(3) . . . . ?
C39 B2 C74 C76 52.7(5) . . . . ?
C39 B2 C74 C40 77.3(3) . . . . ?
C39 B2 C74 C41 -42.5(9) . . . . ?
C39 C75 C52 C67 16.1(6) . . . . ?
C39 C75 C53 C67 86.9(4) . . . . ?
C39 C75 C44 C43 -11.2(12) . . . . ?
C38 N4 C39 B2 -177.5(2) . . . . ?
C38 N4 C39 C75 -31.6(4) . . . . ?
C38 N4 C66 C62 -109.1(3) . . . . ?
C38 C37 C50 C49 0.2(3) . . . . ?
C38 C37 C57 C56 110.4(3) . . . . ?
C38 C37 C57 C55 -127.6(3) . . . . ?
C38 C48 C47 C73 120.8(3) . . . . ?
C38 C48 C47 C51 -115.3(2) . . . . ?
C38 C48 C58 C49 1.9(3) . . . . ?
C37 C38 C48 C47 174.5(2) . . . . ?
C37 C38 C48 C58 -3.1(3) . . . . ?
C37 C50 C49 C58 -1.4(3) . . . . ?
C50 C37 C57 C56 -68.2(3) . . . . ?
C50 C37 C57 C55 53.8(3) . . . . ?
C50 C49 C58 C48 0.3(3) . . . . ?
C48 C38 C37 C50 2.0(3) . . . . ?
C48 C38 C37 C57 -176.5(2) . . . . ?
C47 C48 C58 C49 -175.8(2) . . . . ?
C43 C68 C74 B2 83.1(3) . . . . ?
C43 C68 C74 C76 -53.2(4) . . . . ?
C43 C68 C74 C40 -33.4(6) . . . . ?
C43 C68 C74 C41 -55.9(6) . . . . ?
C43 C59 C75 C39 -86.2(3) . . . . ?
C43 C59 C75 C52 47.5(4) . . . . ?
C43 C59 C75 C53 37.6(6) . . . . ?
C43 C59 C75 C44 56.9(6) . . . . ?
C68 C43 C59 C75 73.2(6) . . . . ?
C68 C43 C44 C75 -15.5(12) . . . . ?
C68 C43 C41 C74 -83.9(11) . . . . ?
C68 C74 C40 C67 28.5(8) . . . . ?
C68 C74 C41 C43 61.5(9) . . . . ?
C66 N4 C39 B2 2.5(4) . . . . ?
C66 N4 C39 C75 148.4(3) . . . . ?
C66 N4 C38 C37 -69.2(4) . . . . ?
C66 N4 C38 C48 110.4(3) . . . . ?
C66 C62 C63 N3 -46.5(4) . . . . ?
C63 N3 C72 C71 112.3(3) . . . . ?
C63 N3 C72 C64 -65.1(3) . . . . ?
C63 N3 B2 C39 2.7(4) . . . . ?
C63 N3 B2 C74 161.4(3) . . . . ?
C64 C65 C45 C69 0.4(3) . . . . ?
C65 C64 C54 C61 -56.3(3) . . . . ?
C65 C64 C54 C60 67.0(4) . . . . ?
C65 C45 C69 C71 -1.1(4) . . . . ?
C69 C71 C72 N3 -176.2(2) . . . . ?
C69 C71 C72 C64 1.2(4) . . . . ?
C46 C70 C71 C72 -118.1(3) . . . . ?
C46 C70 C71 C69 61.7(4) . . . . ?
C54 C64 C65 C45 -177.7(2) . . . . ?
C59 C43 C68 C74 -70.7(6) . . . . ?
C59 C43 C44 C75 81.2(9) . . . . ?
C59 C43 C41 C74 18.2(13) . . . . ?
C59 C75 C52 C67 -107.6(4) . . . . ?
C59 C75 C53 C67 -39.7(7) . . . . ?
C59 C75 C44 C43 -60.9(9) . . . . ?
C58 C48 C47 C73 -61.6(3) . . . . ?
C58 C48 C47 C51 62.3(3) . . . . ?
C57 C37 C50 C49 178.8(2) . . . . ?
C8 C7 C6 C5 1.5(3) . . . . ?
C8 C7 C6 C14 -177.9(2) . . . . ?
C7 C8 C9 C10 -1.2(4) . . . . ?
C7 C6 C5 N1 -178.37(19) . . . . ?
C7 C6 C5 C10 -2.2(3) . . . . ?
C7 C6 C14 C15 -99.1(3) . . . . ?
C7 C6 C14 C16 25.7(3) . . . . ?
C6 C5 C10 C11 -175.87(19) . . . . ?
C6 C5 C10 C9 1.2(3) . . . . ?
C5 N1 B1 C1 -170.76(16) . . . . ?
C5 N1 B1 C33 1.0(3) . . . . ?
C5 N1 C4 C3 -120.28(17) . . . . ?
C5 C6 C14 C15 81.4(3) . . . . ?
C5 C6 C14 C16 -153.8(2) . . . . ?
C5 C10 C9 C8 0.5(3) . . . . ?
B1 N1 C5 C6 -100.5(2) . . . . ?
B1 N1 C5 C10 83.3(2) . . . . ?
B1 N1 C4 C3 70.5(2) . . . . ?
B1 C1 C29 C36 -68.0(2) . . . . ?
B1 C1 C29 C30 63.1(2) . . . . ?
B1 C33 C32 C31 22.9(3) . . . . ?
C1 N2 C17 C18 122.74(18) . . . . ?
C1 N2 C17 C22 -58.5(2) . . . . ?
C1 N2 C2 C3 70.7(2) . . . . ?
C1 B1 C33 C34 61.2(2) . . . . ?
C1 B1 C33 C32 -65.7(2) . . . . ?
C1 C29 C36 C35 84.4(2) . . . . ?
C1 C29 C30 C31 -29.1(2) . . . . ?
C17 N2 C1 B1 174.11(16) . . . . ?
C17 N2 C1 C29 -51.3(2) . . . . ?
C17 N2 C2 C3 -96.84(19) . . . . ?
C17 C18 C26 C28 111.3(2) . . . . ?
C17 C18 C26 C27 -126.92(19) . . . . ?
C17 C18 C19 C20 2.4(3) . . . . ?
C17 C22 C23 C24 114.74(19) . . . . ?
C17 C22 C23 C25 -120.34(19) . . . . ?
C17 C22 C21 C20 4.0(3) . . . . ?
C18 C17 C22 C23 173.10(16) . . . . ?
C18 C17 C22 C21 -4.0(3) . . . . ?
C26 C18 C19 C20 -177.44(18) . . . . ?
C12 C11 C10 C5 -139.2(2) . . . . ?
C12 C11 C10 C9 43.8(3) . . . . ?
C11 C10 C9 C8 177.6(2) . . . . ?
C9 C8 C7 C6 0.1(4) . . . . ?
C14 C6 C5 N1 1.1(3) . . . . ?
C14 C6 C5 C10 177.31(19) . . . . ?
C29 C36 C35 C34 -62.3(3) . . . . ?
C36 C29 C30 C31 101.9(2) . . . . ?
C36 C35 C34 C33 62.4(3) . . . . ?
C35 C34 C33 B1 -80.1(2) . . . . ?
C35 C34 C33 C32 48.1(2) . . . . ?
C34 C33 C32 C31 -104.7(2) . . . . ?
C33 B1 C1 N2 135.40(18) . . . . ?
C33 B1 C1 C29 3.6(3) . . . . ?
C33 C32 C31 C30 62.2(3) . . . . ?
C32 C31 C30 C29 -60.2(3) . . . . ?
C30 C29 C36 C35 -47.4(3) . . . . ?
C22 C17 C18 C26 -179.31(16) . . . . ?
C22 C17 C18 C19 0.9(3) . . . . ?
C22 C21 C20 C19 -0.7(3) . . . . ?
C23 C22 C21 C20 -173.24(17) . . . . ?
C21 C22 C23 C24 -68.2(2) . . . . ?
C21 C22 C23 C25 56.8(2) . . . . ?
C21 C20 C19 C18 -2.5(3) . . . . ?
C19 C18 C26 C28 -68.8(2) . . . . ?
C19 C18 C26 C27 52.9(2) . . . . ?
C2 N2 C1 B1 7.2(2) . . . . ?
C2 N2 C1 C29 141.77(17) . . . . ?
C2 N2 C17 C18 -70.0(2) . . . . ?
C2 N2 C17 C22 108.69(19) . . . . ?
C2 C3 C4 N1 -34.9(2) . . . . ?
C4 N1 C5 C6 90.8(2) . . . . ?
C4 N1 C5 C10 -85.5(2) . . . . ?
C4 N1 B1 C1 -2.8(3) . . . . ?
C4 N1 B1 C33 168.91(17) . . . . ?
C13 C11 C10 C5 97.4(2) . . . . ?
C13 C11 C10 C9 -79.6(2) . . . . ?
C67 C76 C74 B2 -13.0(6) . . . . ?
C67 C76 C74 C68 111.3(4) . . . . ?
C67 C76 C74 C40 -51.6(4) . . . . ?
C67 C76 C74 C41 112.9(5) . . . . ?
C52 C75 C53 C67 -55.4(5) . . . . ?
C52 C75 C44 C43 109.8(8) . . . . ?
C52 C67 C76 C74 -65.5(5) . . . . ?
C52 C67 C40 C74 33.9(9) . . . . ?
C52 C67 C53 C75 43.4(4) . . . . ?
C76 C67 C52 C75 65.1(5) . . . . ?
C76 C67 C40 C74 -42.2(4) . . . . ?
C76 C67 C53 C75 -19.8(8) . . . . ?
C76 C74 C40 C67 57.7(4) . . . . ?
C76 C74 C41 C43 -115.7(10) . . . . ?
C74 B2 C39 N4 146.5(3) . . . . ?
C74 B2 C39 C75 1.0(4) . . . . ?
C40 C67 C52 C75 13.3(10) . . . . ?
C40 C67 C76 C74 70.1(5) . . . . ?
C40 C67 C53 C75 -83.4(7) . . . . ?
C40 C74 C41 C43 -104.7(10) . . . . ?
C53 C75 C52 C67 63.0(5) . . . . ?
C53 C75 C44 C43 107.1(9) . . . . ?
C53 C67 C52 C75 -76.5(5) . . . . ?
C53 C67 C76 C74 -25.1(9) . . . . ?
C53 C67 C40 C74 87.6(7) . . . . ?
C44 C43 C68 C74 -26.6(6) . . . . ?
C44 C43 C59 C75 -36.1(4) . . . . ?
C44 C43 C41 C74 51.3(11) . . . . ?
C44 C75 C52 C67 -112.9(5) . . . . ?
C44 C75 C53 C67 -51.1(5) . . . . ?
C41 C43 C68 C74 32.5(4) . . . . ?
C41 C43 C59 C75 28.0(6) . . . . ?
C41 C43 C44 C75 -48.1(10) . . . . ?
C41 C74 C40 C67 41.9(6) . . . . ?
